data_2010094
loop_
_publ_author_name
'Deshayes, L.'
'Keller, N.'
'Lance, M.'
'Nierlich, M.'
'Vigner, J.-D.'

_publ_section_title
;
 Pentaaquadioxouranium(VI) triflate--18-crown-6
;
_journal_issue 10
_journal_name_full 'Acta Crystallographica Section C'
_journal_page_first 1541
_journal_page_last 1544
_journal_paper_doi 10.1107/S0108270193013745
_journal_volume 50
_journal_year 1994
_chemical_formula_sum 'C14 H34 F6 O19 S2 U'
_chemical_formula_weight 922.56
_space_group_IT_number 2
_symmetry_cell_setting triclinic
_symmetry_space_group_name_Hall '-P 1'
_symmetry_space_group_name_H-M 'P -1'
_atom_type_scat_source IntTabIV
_cell_angle_alpha 83.52(4)
_cell_angle_beta 89.78(5)
_cell_angle_gamma 61.41(5)
_cell_formula_units_Z 2
_cell_length_a 10.411(7)
_cell_length_b 10.760(5)
_cell_length_c 15.801(8)
_cell_measurement_reflns_used 25
_cell_measurement_temperature 295
_cell_measurement_theta_max 12
_cell_measurement_theta_min 8
_cell_volume 1541.8(17)
_diffrn_measurement_device CAD-4
_diffrn_measurement_method \w/2\q
_diffrn_radiation_type MoK\a
_diffrn_radiation_wavelength 0.71073
_diffrn_reflns_av_R_equivalents 0.021
_diffrn_reflns_limit_h_max 11
_diffrn_reflns_limit_h_min 0
_diffrn_reflns_limit_k_max 11
_diffrn_reflns_limit_k_min -11
_diffrn_reflns_limit_l_max 17
_diffrn_reflns_limit_l_min -17
_diffrn_reflns_number 4752
_diffrn_reflns_theta_max 23
_diffrn_standards_decay_% '-3.8% in 65h'
_diffrn_standards_interval_time 60
_diffrn_standards_number 3
_exptl_absorpt_coefficient_mu 5.23
_exptl_absorpt_correction_T_max 1.066
_exptl_absorpt_correction_T_min 0.926
_exptl_absorpt_correction_type 'empirical (DIFABS; Walker & Stuart, 1983)'
_exptl_crystal_colour yellow
_exptl_crystal_density_diffrn 1.987
_exptl_crystal_description irregular
_exptl_crystal_size_max 0.40
_exptl_crystal_size_mid 0.30
_exptl_crystal_size_min 0.20
_refine_diff_density_max 0.95
_refine_diff_density_min -0.25
_refine_ls_goodness_of_fit_obs 2.5
_refine_ls_hydrogen_treatment noref
_refine_ls_number_parameters 379
_refine_ls_number_reflns 3459
_refine_ls_R_factor_obs 0.045
_refine_ls_shift/esd_max 0.11
_refine_ls_structure_factor_coef F
_refine_ls_weighting_details 'w = 1/(\sF)^2^ = 4F^2^/[\sI^2^+(0.4F^2^)^2^]^1/2^'
_refine_ls_weighting_scheme calc
_refine_ls_wR_factor_obs 0.061
_reflns_number_observed 3459
_reflns_number_total 4272
_reflns_observed_criterion I>3\s(I)
_cod_data_source_file du1069.cif
_cod_data_source_block du1069_structure_1_of_1
_cod_depositor_comments
;
The following automatic conversions were performed:

'_refine_ls_weighting_scheme' value '1/(\sF)^2^ =
4F^2^/[\sI^2^+(0.4F^2^)^2^]^1/2^' was changed to 'calc'. New tag
'_refine_ls_weighting_details' was created. The value of the new tag
was set to 'w = 1/(\sF)^2^ = 4F^2^/[\sI^2^+(0.4F^2^)^2^]^1/2^'.

Automatic conversion script
Id: cif_fix_values 3143 2015-03-26 13:38:13Z robertas 
;
_cod_original_cell_volume 1542(3)
_cod_original_formula_sum 'C14 H34 F6 O19 S2 U1'
_cod_database_code 2010094

loop_
_symmetry_equiv_pos_as_xyz
x,y,z
-x,-y,-z

loop_
_atom_site_label
_atom_site_fract_x
_atom_site_fract_y
_atom_site_fract_z
_atom_site_attached_hydrogens
U .02884(4) .00799(4) .24744(3) 0
S(1) -.6198(4) .2501(4) .2319(2) 0
S(2) .6268(3) -.2404(4) .2747(2) 0
F(1) -.675(2) .4230(10) .3465(7) 0
F(2) -.8610(10) .457(2) .2730(10) 0
F(3) -.722(2) .5210(10) .2210(10) 0
F(4) .6180(10) -.4700(10) .2490(10) 0
F(5) .817(2) -.5110(10) .3076(9) 0
F(6) .764(2) -.4310(10) .1730(8) 0
O(1) .1270(10) -.2840(10) .5260(10) 0
O(2) -.1710(10) -.1150(10) .4603(7) 0
O(3) -.3030(10) .1490(10) .5149(7) 0
O(4) .0440(10) -.2650(10) .0357(8) 0
O(5) .2737(9) -.2020(10) -.0215(7) 0
O(6) .2550(10) .0630(10) -.0036(7) 0
O(7) .1160(10) -.1769(9) .2794(6) 0
O(8) -.0610(10) .1935(8) .2162(6) 0
O(9) -.0448(8) .0409(8) .3918(5) 2
O(10) -.2027(8) .0136(9) .2524(6) 2
O(11) -.0221(8) -.0150(9) .1032(5) 2
O(12) .2339(8) -.0250(10) .1621(5) 2
O(13) .2163(8) .0163(9) .3325(5) 2
O(14) -.4750(9) .2340(10) .2297(8) 0
O(15) -.6280(10) .1550(10) .2992(8) 0
O(16) -.6850(10) .2660(10) .1521(7) 0
O(17) .5730(10) -.2470(10) .3573(7) 0
O(18) .5220(10) -.1600(10) .2024(7) 0
O(19) .7455(9) -.2120(10) .2738(7) 0
C(1) .044(2) -.335(2) .480(2) 2
C(2) -.109(3) -.255(2) .490(2) 2
C(3) -.3230(10) -.041(2) .4720(10) 2
C(4) -.3820(10) .118(2) .4550(10) 2
C(5) -.344(2) .301(2) .512(2) 2
C(6) -.274(2) .354(2) .477(2) 2
C(7) .171(2) -.359(2) .0060(10) 2
C(8) .291(2) -.339(2) .024(2) 2
C(9) .402(2) -.192(2) -.0100(10) 2
C(10) .375(2) -.049(2) -.0470(10) 2
C(11) .216(2) .192(2) -.043(2) 2
C(12) .063(2) .297(2) -.020(2) 2
C(13) -.716(3) .425(2) .2720(10) 0
C(14) .712(2) -.424(2) .2490(10) 0

loop_
_geom_angle_atom_site_label_1
_geom_angle_atom_site_label_2
_geom_angle_atom_site_label_3
_geom_angle_site_symmetry_1
_geom_angle_site_symmetry_2
_geom_angle_site_symmetry_3
_geom_angle
_geom_angle_publ_flag
O(7) U O(8) . . . 179.00(10) yes
O(14) S(1) O(15) . . . 111.0(10) yes
O(14) S(1) O(16) . . . 114.0(10) yes
O(14) S(1) C(13) . . . 99.0(10) yes
O(15) S(1) O(16) . . . 119.0(10) yes
O(15) S(1) C(13) . . . 103.0(10) yes
O(16) S(1) C(13) . . . 107.0(10) yes
S(1) C(13) F(1) . . . 113(2) yes
S(1) C(13) F(2) . . . 105(2) yes
S(1) C(13) F(3) . . . 112(2) yes
F(1) C(13) F(2) . . . 107(2) yes
F(1) C(13) F(3) . . . 116(2) yes
F(2) C(13) F(3) . . . 102.0(10) yes
O(17) S(2) O(18) . . . 119.0(10) yes
O(17) S(2) O(19) . . . 114.0(10) yes
O(17) S(2) C(14) . . . 105.0(10) yes
O(18) S(2) O(19) . . . 112.0(10) yes
O(18) S(2) C(14) . . . 103.0(10) yes
O(19) S(2) C(14) . . . 103.0(10) yes
S(2) C(14) F(4) . . . 111.0(10) yes
S(2) C(14) F(5) . . . 110.0(10) yes
S(2) C(14) F(6) . . . 110.0(10) yes
F(4) C(14) F(5) . . . 107.0(10) yes
F(4) C(14) F(6) . . . 108.0(10) yes
F(5) C(14) F(6) . . . 111.0(10) yes
C(1) O(1) C(6) . . 2_556 117(2) yes
C(4) O(3) C(5) . . . 115(2) yes
C(8) O(5) C(9) . . . 111.0(10) yes
O(1) C(1) C(2) . . . 112(2) yes
O(2) C(3) C(4) . . . 111.0(10) yes
O(3) C(5) C(6) . . . 124(2) yes
O(4) C(7) C(8) . . . 115(2) yes
O(5) C(9) C(10) . . . 109.0(10) yes
O(6) C(11) C(12) . . . 111.0(10) yes
C(2) O(2) C(3) . . . 113.0(10) yes
C(7) O(4) C(12) . . 2_555 111(2) yes
C(10) O(6) C(11) . . . 111.0(10) yes
O(2) C(2) C(1) . . . 115(2) yes
O(3) C(4) C(3) . . . 105.0(10) yes
O(1) C(6) C(5) . 2_556 2_556 124(2) yes
O(5) C(8) C(7) . . . 112(2) yes
O(6) C(10) C(9) . . . 110.0(10) yes
O(4) C(12) C(11) . 2_555 2_555 116(2) yes
O(1) O(9) O(2) 2_556 . . 111.1(3) yes
O(4) O(11) O(5) . . 2_555 108.7(5) yes
O(3) O(13) O(15) 2_556 . 1_655 111.5(8) yes
O(14) O(10) O(19) . . 1_455 101.8(3) yes
O(6) O(12) O(18) . . . 95.6(6) yes

loop_
_geom_bond_atom_site_label_1
_geom_bond_atom_site_label_2
_geom_bond_site_symmetry_1
_geom_bond_site_symmetry_2
_geom_bond_distance
_geom_bond_publ_flag
U O(7) . . 1.756(5) yes
U O(9) . . 2.414(3) yes
U O(11) . . 2.410(10) yes
U O(13) . . 2.42(2) yes
U O(8) . . 1.760(5) yes
U O(10) . . 2.384(3) yes
U O(12) . . 2.42(2) yes
S(1) O(14) . . 1.43(2) yes
S(1) O(15) . . 1.43(2) yes
S(1) O(16) . . 1.39(2) yes
S(1) C(13) . . 1.85(3) yes
C(13) F(1) . . 1.25(3) yes
C(13) F(2) . . 1.38(2) yes
C(13) F(3) . . 1.22(3) yes
S(2) O(17) . . 1.43(2) yes
S(2) O(18) . . 1.46(2) yes
S(2) O(19) . . 1.41(2) yes
S(2) C(14) . . 1.84(2) yes
C(14) F(4) . . 1.29(2) yes
C(14) F(5) . . 1.32(2) yes
C(14) F(6) . . 1.31(2) yes
O(1) C(1) . . 1.45(2) yes
O(2) C(2) . . 1.35(2) yes
O(3) C(4) . . 1.42(2) yes
O(4) C(7) . . 1.35(2) yes
O(5) C(8) . . 1.50(2) yes
O(6) C(10) . . 1.49(2) yes
C(1) C(2) . . 1.43(3) yes
C(5) C(6) . . 1.22(3) yes
C(9) C(10) . . 1.48(3) yes
O(1) C(6) . 2_556 1.35(3) yes
O(2) C(3) . . 1.42(2) yes
O(3) C(5) . . 1.47(2) yes
O(4) C(12) . 2_555 1.34(2) yes
O(5) C(9) . . 1.41(2) yes
O(6) C(11) . . 1.32(2) yes
C(3) C(4) . . 1.51(3) yes
C(7) C(8) . . 1.40(3) yes
C(11) C(12) . . 1.52(3) yes

loop_
_geom_contact_atom_site_label_1
_geom_contact_atom_site_label_2
_geom_contact_distance
_geom_contact_site_symmetry_2
_geom_contact_publ_flag
O(9) O(1) 2.810(10) 2_556 yes
O(10) O(14) 2.680(10) . yes
O(11) O(4) 2.780(10) . yes
O(12) O(6) 2.73(2) . yes
O(13) O(3) 2.700(10) 2_556 yes
O(9) O(2) 2.717(9) . yes
O(10) O(19) 2.710(10) 1_455 yes
O(11) O(5) 2.73(2) 2_555 yes
O(12) O(18) 2.67(2) . yes
O(13) O(15) 2.69(2) 1_655 yes

loop_
_geom_torsion_atom_site_label_1
_geom_torsion_atom_site_label_2
_geom_torsion_atom_site_label_3
_geom_torsion_atom_site_label_4
_geom_torsion_site_symmetry_1
_geom_torsion_site_symmetry_3
_geom_torsion_site_symmetry_4
_geom_torsion
_geom_torsion_publ_flag
O(1) C(1) C(2) O(2) . . . 60(2) yes
O(2) C(3) C(4) O(3) . . . -60(2) yes
O(3) C(5) C(6) O(1) . . 2_556 -33(3) yes
C(6) O(1) C(1) C(2) 2_556 . . 179(2) yes
C(1) O(1) C(6) C(5) . 2_556 2_556 115(3) yes
C(3) O(2) C(2) C(1) . . . -179(2) yes
C(2) O(2) C(3) C(4) . . . 169(2) yes
C(5) O(3) C(4) C(3) . . . -179(2) yes
C(4) O(3) C(5) C(6) . . . -101(2) yes
O(4) C(7) C(8) O(5) . . . -66(2) yes
O(5) C(9) C(10) O(6) . . . 61(2) yes
O(6) C(11) C(12) O(4) . . 2_555 -56(2) yes
C(12) O(4) C(7) C(8) 2_555 . . -176(2) yes
C(7) O(4) C(12) C(11) . 2_555 2_555 -174(2) yes
C(9) O(5) C(8) C(7) . . . -174(2) yes
C(8) O(5) C(9) C(10) . . . -174(2) yes
C(11) O(6) C(10) C(9) . . . -172(2) yes
C(10) O(6) C(11) C(12) . . . 159.0(10) yes
